data_4038416
loop_
_publ_author_name
'Kielmann, Marc'
'Flanagan, Keith J.'
'Senge, Mathias O.'

_publ_section_title
;
 Targeted Synthesis of Regioisomerically Pure Dodecasubstituted Type I
 Porphyrins through the Exploitation of Peri-interactions.
;
_journal_name_full 'The Journal of organic chemistry'
_journal_paper_doi 10.1021/acs.joc.0c00798
_journal_year 2020
_chemical_formula_moiety 'C64 H68 N4 Ni, 2(C0.5 H Cl)'
_chemical_formula_sum 'C65 H70 Cl2 N4 Ni'
_chemical_formula_weight 1036.86
_chemical_name_systematic
'[2,7,12,17-tetraethyl-3,8,13,18-tetraisopropyl-5,10,15,20-tetraphenylporphyrinato] nickel(II) DCM solvate'
_space_group_crystal_system tetragonal
_space_group_IT_number 86
_space_group_name_Hall '-P 4bc'
_space_group_name_H-M_alt 'P 42/n :2'
_atom_sites_solution_hydrogens geom
_atom_sites_solution_primary dual
_audit_creation_date 2019-08-15
_audit_creation_method
;
Olex2 1.2
(compiled 2018.05.29 svn.r3508 for OlexSys, GUI svn.r5506)
;
_cell_angle_alpha 90
_cell_angle_beta 90
_cell_angle_gamma 90
_cell_formula_units_Z 2
_cell_length_a 14.6097(5)
_cell_length_b 14.6097(5)
_cell_length_c 15.4733(5)
_cell_measurement_reflns_used 9505
_cell_measurement_temperature 100(2)
_cell_measurement_theta_max 66.63
_cell_measurement_theta_min 3.02
_cell_volume 3302.67(19)
_computing_cell_refinement 'SAINT v8.37A (Bruker, 2015)'
_computing_data_collection 'APEX 3 (Bruker, 2016) '
_computing_data_reduction 'SAINT v8.37A (Bruker, 2015)'
_computing_molecular_graphics 'Olex2 (Dolomanov et al., 2009)'
_computing_publication_material 'Olex2 (Dolomanov et al., 2009)'
_computing_structure_refinement 'XL (Sheldrick, 2008)'
_computing_structure_solution 'XT (Sheldrick, 2015)'
_diffrn_ambient_temperature 100(2)
_diffrn_detector 'CCD area detector'
_diffrn_detector_area_resol_mean 5.12
_diffrn_detector_type 'Bruker APEX2 area detector'
_diffrn_measured_fraction_theta_full 0.991
_diffrn_measured_fraction_theta_max 0.991
_diffrn_measurement_device 'three-circle diffractometer'
_diffrn_measurement_device_type 'Bruker APEX2 area detector'
_diffrn_measurement_method '\w and \f scans'
_diffrn_radiation_collimation '0.5 mm double-pinhole'
_diffrn_radiation_detector 'Bruker APEX2 area detector'
_diffrn_radiation_monochromator 'mirror optics'
_diffrn_radiation_probe x-ray
_diffrn_radiation_type CuK\a
_diffrn_radiation_wavelength 1.54178
_diffrn_reflns_av_R_equivalents 0.0495
_diffrn_reflns_av_unetI/netI 0.0156
_diffrn_reflns_Laue_measured_fraction_full 0.991
_diffrn_reflns_Laue_measured_fraction_max 0.991
_diffrn_reflns_limit_h_max 17
_diffrn_reflns_limit_h_min -17
_diffrn_reflns_limit_k_max 17
_diffrn_reflns_limit_k_min -17
_diffrn_reflns_limit_l_max 18
_diffrn_reflns_limit_l_min -18
_diffrn_reflns_number 70820
_diffrn_reflns_point_group_measured_fraction_full 0.991
_diffrn_reflns_point_group_measured_fraction_max 0.991
_diffrn_reflns_theta_full 66.647
_diffrn_reflns_theta_max 66.647
_diffrn_reflns_theta_min 4.162
_diffrn_source 'sealed X-ray tube'
_diffrn_source_type 'Incoatec I\ms'
_diffrn_standards_number 0
_exptl_absorpt_coefficient_mu 1.443
_exptl_absorpt_correction_T_max 0.7528
_exptl_absorpt_correction_T_min 0.6453
_exptl_absorpt_correction_type multi-scan
_exptl_absorpt_process_details
'SADABS-2016/2 (Bruker,2016/2) was used for absorption correction. wR2(int) was 0.0861 before and 0.0720 after correction. The Ratio of minimum to maximum transmission is 0.8572. The \l/2 correction factor is Not present.'
_exptl_crystal_colour orange
_exptl_crystal_colour_primary orange
_exptl_crystal_density_diffrn 1.043
_exptl_crystal_density_method 'not measured'
_exptl_crystal_description Block
_exptl_crystal_F_000 1100
_exptl_crystal_size_max 0.2
_exptl_crystal_size_mid 0.2
_exptl_crystal_size_min 0.2
_refine_diff_density_max 0.949
_refine_diff_density_min -0.757
_refine_diff_density_rms 0.083
_refine_ls_extinction_method none
_refine_ls_goodness_of_fit_ref 1.090
_refine_ls_hydrogen_treatment constr
_refine_ls_matrix_type full
_refine_ls_number_parameters 173
_refine_ls_number_reflns 2906
_refine_ls_number_restraints 6
_refine_ls_restrained_S_all 1.089
_refine_ls_R_factor_all 0.0777
_refine_ls_R_factor_gt 0.0770
_refine_ls_shift/su_max 0.002
_refine_ls_shift/su_mean 0.000
_refine_ls_structure_factor_coef Fsqd
_refine_ls_weighting_details 'w=1/[\s^2^(Fo^2^)+(0.1137P)^2^+6.5808P] where P=(Fo^2^+2Fc^2^)/3'
_refine_ls_weighting_scheme calc
_refine_ls_wR_factor_gt 0.2202
_refine_ls_wR_factor_ref 0.2208
_reflns_Friedel_coverage 0.000
_reflns_number_gt 2854
_reflns_number_total 2906
_reflns_threshold_expression 'I > 2\s(I)'
_cod_data_source_file jo0c00798_si_004.cif
_cod_data_source_block kjf255
_cod_original_cell_volume 3302.7(2)
_cod_original_sg_symbol_H-M 'P 42/n'
_cod_database_code 4038416
_shelx_shelxl_version_number 2014/7
_shelx_space_group_comment
;
The symmetry employed for this shelxl refinement is uniquely defined
by the following loop, which should always be used as a source of
symmetry information in preference to the above space-group names.
They are only intended as comments.
;
_shelx_estimated_absorpt_t_max 0.761
_shelx_estimated_absorpt_t_min 0.761
_olex2_refinement_description
;
1. Fixed Uiso
 At 1.2 times of:
  All C(H) groups, All C(H,H) groups
 At 1.5 times of:
  All C(H,H,H) groups
2. Uiso/Uaniso restraints and constraints
C1S: within 2A with sigma of 0.002 and sigma for terminal atoms of 0.004
Uanis(C1S) \\sim Ueq: with sigma of 0.001 and sigma for terminal atoms of 0.002
3. Others
 Fixed Sof: Cl1S(0.5) C1S(0.25) H1SA(0.25) H1SB(0.25)
4.a Ternary CH refined with riding coordinates:
 C31(H31)
4.b Secondary CH2 refined with riding coordinates:
 C21(H21A,H21B), C1S(H1SA,H1SB)
4.c Aromatic/amide H refined with riding coordinates:
 C202(H202), C206(H206), C203(H203), C205(H205), C204(H204)
4.d Idealised Me refined as rotating group:
 C22(H22A,H22B,H22C), C32(H32A,H32B,H32C), C33(H33A,H33B,H33C)
;
_olex2_submission_special_instructions 'No special instructions were received'

loop_
_space_group_symop_operation_xyz
'x, y, z'
'-x+1/2, -y+1/2, z'
'-y, x+1/2, z+1/2'
'y+1/2, -x, z+1/2'
'-x, -y, -z'
'x-1/2, y-1/2, -z'
'y, -x-1/2, -z-1/2'
'-y-1/2, x, -z-1/2'

loop_
_atom_site_label
_atom_site_type_symbol
_atom_site_fract_x
_atom_site_fract_y
_atom_site_fract_z
_atom_site_U_iso_or_equiv
_atom_site_adp_type
_atom_site_occupancy
_atom_site_site_symmetry_order
_atom_site_calc_flag
_atom_site_refinement_flags_posn
_atom_site_refinement_flags_adp
_atom_site_refinement_flags_occupancy
_atom_site_disorder_assembly
_atom_site_disorder_group
Ni1 Ni 0.7500 0.7500 0.7500 0.0232(3) Uani 1 4 d S T P . .
N21 N 0.73616(17) 0.62094(17) 0.73695(16) 0.0254(5) Uani 1 1 d . . . . .
C4 C 0.6556(2) 0.5767(2) 0.71710(19) 0.0256(6) Uani 1 1 d . . . . .
C3 C 0.6752(2) 0.4949(2) 0.66667(19) 0.0276(7) Uani 1 1 d . . . . .
C1 C 0.8062(2) 0.5624(2) 0.71330(19) 0.0256(6) Uani 1 1 d . . . . .
C20 C 0.8942(2) 0.5727(2) 0.74675(18) 0.0265(6) Uani 1 1 d . . . . .
C202 C 0.9383(2) 0.4148(2) 0.7945(2) 0.0303(7) Uani 1 1 d . . . . .
H202 H 0.8862 0.4145 0.8312 0.036 Uiso 1 1 calc R . . . .
C2 C 0.7689(2) 0.4868(2) 0.66386(19) 0.0277(7) Uani 1 1 d . . . . .
C201 C 0.9575(2) 0.4919(2) 0.74419(19) 0.0278(7) Uani 1 1 d . . . . .
C206 C 1.0343(2) 0.4915(2) 0.6914(2) 0.0309(7) Uani 1 1 d . . . . .
H206 H 1.0492 0.5442 0.6583 0.037 Uiso 1 1 calc R . . . .
C31 C 0.6055(2) 0.4363(2) 0.6198(2) 0.0336(7) Uani 1 1 d . . . . .
H31 H 0.5440 0.4618 0.6346 0.040 Uiso 1 1 calc R . . . .
C203 C 0.9950(2) 0.3391(2) 0.7912(2) 0.0358(7) Uani 1 1 d . . . . .
H203 H 0.9822 0.2874 0.8264 0.043 Uiso 1 1 calc R . . . .
C205 C 1.0899(2) 0.4139(2) 0.6865(2) 0.0366(8) Uani 1 1 d . . . . .
H205 H 1.1411 0.4132 0.6486 0.044 Uiso 1 1 calc R . . . .
C21 C 0.8238(2) 0.4212(2) 0.6084(2) 0.0335(7) Uani 1 1 d . . . . .
H21A H 0.7830 0.3721 0.5867 0.040 Uiso 1 1 calc R . . . .
H21B H 0.8721 0.3923 0.6440 0.040 Uiso 1 1 calc R . . . .
C204 C 1.0707(2) 0.3383(2) 0.7368(2) 0.0376(8) Uani 1 1 d . . . . .
H204 H 1.1090 0.2858 0.7342 0.045 Uiso 1 1 calc R . . . .
C22 C 0.8676(3) 0.4706(3) 0.5321(2) 0.0462(9) Uani 1 1 d . . . . .
H22A H 0.9059 0.4276 0.4996 0.069 Uiso 1 1 calc GR . . . .
H22B H 0.9054 0.5211 0.5534 0.069 Uiso 1 1 calc GR . . . .
H22C H 0.8195 0.4947 0.4942 0.069 Uiso 1 1 calc GR . . . .
C32 C 0.6056(3) 0.3365(3) 0.6509(3) 0.0475(9) Uani 1 1 d . . . . .
H32A H 0.6621 0.3064 0.6320 0.071 Uiso 1 1 calc GR . . . .
H32B H 0.5528 0.3043 0.6265 0.071 Uiso 1 1 calc GR . . . .
H32C H 0.6021 0.3351 0.7142 0.071 Uiso 1 1 calc GR . . . .
C33 C 0.6149(3) 0.4431(3) 0.5214(3) 0.0470(9) Uani 1 1 d . . . . .
H33A H 0.6162 0.5077 0.5042 0.071 Uiso 1 1 calc GR . . . .
H33B H 0.5628 0.4127 0.4938 0.071 Uiso 1 1 calc GR . . . .
H33C H 0.6719 0.4134 0.5032 0.071 Uiso 1 1 calc GR . . . .
Cl1S Cl 0.6990(3) 0.3301(5) 0.8822(4) 0.149(2) Uani 0.5 1 d . . . . .
C1S C 0.7500 0.2500 0.8391(15) 0.101(6) Uani 0.5 2 d S TU P . .
H1SA H 0.7044 0.2209 0.8006 0.121 Uiso 0.25 1 calc R . . . .
H1SB H 0.7956 0.2791 0.8006 0.121 Uiso 0.25 1 calc R . . . .

loop_
_atom_site_aniso_label
_atom_site_aniso_U_11
_atom_site_aniso_U_22
_atom_site_aniso_U_33
_atom_site_aniso_U_23
_atom_site_aniso_U_13
_atom_site_aniso_U_12
Ni1 0.0229(4) 0.0229(4) 0.0236(5) 0.000 0.000 0.000
N21 0.0271(13) 0.0247(12) 0.0243(12) -0.0002(10) 0.0003(10) -0.0002(10)
C4 0.0282(15) 0.0262(14) 0.0224(14) 0.0038(11) -0.0011(12) -0.0023(11)
C3 0.0345(16) 0.0242(14) 0.0241(14) 0.0023(11) 0.0001(12) -0.0018(12)
C1 0.0290(15) 0.0243(14) 0.0234(14) 0.0032(11) 0.0046(11) 0.0016(11)
C20 0.0292(15) 0.0268(15) 0.0235(14) 0.0022(11) 0.0046(11) 0.0020(12)
C202 0.0288(15) 0.0308(16) 0.0313(16) 0.0010(13) -0.0003(12) -0.0008(12)
C2 0.0348(16) 0.0243(14) 0.0242(14) 0.0008(11) 0.0004(12) 0.0008(12)
C201 0.0279(15) 0.0273(15) 0.0282(16) -0.0009(12) -0.0014(12) 0.0019(12)
C206 0.0327(16) 0.0281(15) 0.0319(16) -0.0006(13) 0.0028(13) 0.0003(12)
C31 0.0351(17) 0.0336(17) 0.0319(16) -0.0048(13) -0.0008(13) -0.0043(13)
C203 0.0420(18) 0.0273(16) 0.0380(18) 0.0027(13) -0.0046(15) 0.0003(13)
C205 0.0328(17) 0.0372(18) 0.0397(18) -0.0041(14) 0.0036(14) 0.0049(14)
C21 0.0365(17) 0.0318(16) 0.0322(16) -0.0058(13) 0.0012(13) 0.0011(13)
C204 0.0391(19) 0.0301(17) 0.0437(19) -0.0050(14) -0.0037(15) 0.0077(14)
C22 0.052(2) 0.047(2) 0.039(2) -0.0048(16) 0.0150(17) -0.0003(17)
C32 0.054(2) 0.0367(19) 0.052(2) -0.0027(17) 0.0033(18) -0.0108(16)
C33 0.046(2) 0.056(2) 0.040(2) -0.0084(17) -0.0056(16) -0.0050(17)
Cl1S 0.100(3) 0.222(6) 0.127(4) -0.033(4) 0.005(3) 0.035(3)
C1S 0.100(6) 0.101(6) 0.101(6) 0.000 0.000 -0.0005(10)

loop_
_atom_type_symbol
_atom_type_description
_atom_type_scat_dispersion_real
_atom_type_scat_dispersion_imag
_atom_type_scat_source
C C 0.0181 0.0091 'International Tables Vol C Tables 4.2.6.8 and 6.1.1.4'
H H 0.0000 0.0000 'International Tables Vol C Tables 4.2.6.8 and 6.1.1.4'
Cl Cl 0.3639 0.7018 'International Tables Vol C Tables 4.2.6.8 and 6.1.1.4'
N N 0.0311 0.0180 'International Tables Vol C Tables 4.2.6.8 and 6.1.1.4'
Ni Ni -3.0029 0.5091 'International Tables Vol C Tables 4.2.6.8 and 6.1.1.4'

loop_
_geom_angle_atom_site_label_1
_geom_angle_atom_site_label_2
_geom_angle_atom_site_label_3
_geom_angle
_geom_angle_site_symmetry_1
_geom_angle_site_symmetry_3
_geom_angle_publ_flag
N21 Ni1 N21 90.641(16) . 8_757 ?
N21 Ni1 N21 90.643(16) 2_665 7_577 ?
N21 Ni1 N21 90.644(17) . 7_577 ?
N21 Ni1 N21 167.84(15) . 2_665 ?
N21 Ni1 N21 90.643(16) 8_757 2_665 ?
N21 Ni1 N21 167.84(15) 8_757 7_577 ?
C4 N21 Ni1 125.3(2) . . ?
C4 N21 C1 106.5(2) . . ?
C1 N21 Ni1 124.1(2) . . ?
N21 C4 C3 109.7(3) . . ?
N21 C4 C20 120.5(3) . 7_577 ?
C20 C4 C3 129.3(3) 7_577 . ?
C4 C3 C31 126.1(3) . . ?
C2 C3 C4 106.4(3) . . ?
C2 C3 C31 127.3(3) . . ?
N21 C1 C20 121.2(3) . . ?
N21 C1 C2 109.4(3) . . ?
C20 C1 C2 128.7(3) . . ?
C4 C20 C201 120.3(3) 8_757 . ?
C1 C20 C4 121.4(3) . 8_757 ?
C1 C20 C201 118.3(3) . . ?
C201 C202 H202 119.9 . . ?
C203 C202 H202 119.9 . . ?
C203 C202 C201 120.2(3) . . ?
C3 C2 C1 107.0(3) . . ?
C3 C2 C21 126.8(3) . . ?
C1 C2 C21 125.6(3) . . ?
C202 C201 C20 119.7(3) . . ?
C206 C201 C20 121.1(3) . . ?
C206 C201 C202 119.1(3) . . ?
C201 C206 H206 119.8 . . ?
C201 C206 C205 120.4(3) . . ?
C205 C206 H206 119.8 . . ?
C3 C31 H31 106.5 . . ?
C3 C31 C32 112.7(3) . . ?
C3 C31 C33 112.2(3) . . ?
C32 C31 H31 106.5 . . ?
C32 C31 C33 111.9(3) . . ?
C33 C31 H31 106.5 . . ?
C202 C203 H203 119.8 . . ?
C202 C203 C204 120.4(3) . . ?
C204 C203 H203 119.8 . . ?
C206 C205 H205 120.0 . . ?
C204 C205 C206 120.1(3) . . ?
C204 C205 H205 120.0 . . ?
C2 C21 H21A 109.4 . . ?
C2 C21 H21B 109.4 . . ?
C2 C21 C22 111.2(3) . . ?
H21A C21 H21B 108.0 . . ?
C22 C21 H21A 109.4 . . ?
C22 C21 H21B 109.4 . . ?
C203 C204 H204 120.1 . . ?
C205 C204 C203 119.7(3) . . ?
C205 C204 H204 120.1 . . ?
C21 C22 H22A 109.5 . . ?
C21 C22 H22B 109.5 . . ?
C21 C22 H22C 109.5 . . ?
H22A C22 H22B 109.5 . . ?
H22A C22 H22C 109.5 . . ?
H22B C22 H22C 109.5 . . ?
C31 C32 H32A 109.5 . . ?
C31 C32 H32B 109.5 . . ?
C31 C32 H32C 109.5 . . ?
H32A C32 H32B 109.5 . . ?
H32A C32 H32C 109.5 . . ?
H32B C32 H32C 109.5 . . ?
C31 C33 H33A 109.5 . . ?
C31 C33 H33B 109.5 . . ?
C31 C33 H33C 109.5 . . ?
H33A C33 H33B 109.5 . . ?
H33A C33 H33C 109.5 . . ?
H33B C33 H33C 109.5 . . ?
Cl1S C1S Cl1S 128.7(16) 2_655 . ?
Cl1S C1S H1SA 105.1 . . ?
Cl1S C1S H1SA 105.1 2_655 . ?
Cl1S C1S H1SB 105.1 2_655 . ?
Cl1S C1S H1SB 105.1 . . ?
H1SA C1S H1SB 105.9 . . ?

loop_
_geom_bond_atom_site_label_1
_geom_bond_atom_site_label_2
_geom_bond_distance
_geom_bond_site_symmetry_2
_geom_bond_publ_flag
Ni1 N21 1.907(3) . ?
Ni1 N21 1.907(3) 7_577 ?
Ni1 N21 1.907(3) 8_757 ?
Ni1 N21 1.907(3) 2_665 ?
N21 C4 1.377(4) . ?
N21 C1 1.383(4) . ?
C4 C3 1.456(4) . ?
C4 C20 1.400(4) 7_577 ?
C3 C2 1.375(5) . ?
C3 C31 1.514(4) . ?
C1 C20 1.395(5) . ?
C1 C2 1.450(4) . ?
C20 C4 1.400(4) 8_757 ?
C20 C201 1.500(4) . ?
C202 H202 0.9500 . ?
C202 C201 1.397(4) . ?
C202 C203 1.383(5) . ?
C2 C21 1.516(4) . ?
C201 C206 1.389(4) . ?
C206 H206 0.9500 . ?
C206 C205 1.396(5) . ?
C31 H31 1.0000 . ?
C31 C32 1.535(5) . ?
C31 C33 1.533(5) . ?
C203 H203 0.9500 . ?
C203 C204 1.390(5) . ?
C205 H205 0.9500 . ?
C205 C204 1.381(5) . ?
C21 H21A 0.9900 . ?
C21 H21B 0.9900 . ?
C21 C22 1.525(5) . ?
C204 H204 0.9500 . ?
C22 H22A 0.9800 . ?
C22 H22B 0.9800 . ?
C22 H22C 0.9800 . ?
C32 H32A 0.9800 . ?
C32 H32B 0.9800 . ?
C32 H32C 0.9800 . ?
C33 H33A 0.9800 . ?
C33 H33B 0.9800 . ?
C33 H33C 0.9800 . ?
Cl1S C1S 1.539(11) . ?
C1S Cl1S 1.539(11) 2_655 ?
C1S H1SA 0.9900 . ?
C1S H1SB 0.9900 . ?

loop_
_geom_torsion_atom_site_label_1
_geom_torsion_atom_site_label_2
_geom_torsion_atom_site_label_3
_geom_torsion_atom_site_label_4
_geom_torsion
_geom_torsion_site_symmetry_1
_geom_torsion_site_symmetry_2
_geom_torsion_site_symmetry_3
_geom_torsion_site_symmetry_4
_geom_torsion_publ_flag
Ni1 N21 C4 C3 148.2(2) . . . . ?
Ni1 N21 C4 C20 -39.3(4) . . . 7_577 ?
Ni1 N21 C1 C20 41.1(4) . . . . ?
Ni1 N21 C1 C2 -148.0(2) . . . . ?
N21 C4 C3 C2 5.5(3) . . . . ?
N21 C4 C3 C31 -169.2(3) . . . . ?
N21 C1 C20 C4 -20.0(4) . . . 8_757 ?
N21 C1 C20 C201 159.2(3) . . . . ?
N21 C1 C2 C3 -6.8(3) . . . . ?
N21 C1 C2 C21 164.4(3) . . . . ?
C4 N21 C1 C20 -160.8(3) . . . . ?
C4 N21 C1 C2 10.1(3) . . . . ?
C4 C3 C2 C1 0.8(3) . . . . ?
C4 C3 C2 C21 -170.3(3) . . . . ?
C4 C3 C31 C32 -121.1(3) . . . . ?
C4 C3 C31 C33 111.5(4) . . . . ?
C4 C20 C201 C202 112.3(3) 8_757 . . . ?
C4 C20 C201 C206 -68.8(4) 8_757 . . . ?
C3 C2 C21 C22 104.4(4) . . . . ?
C1 N21 C4 C3 -9.6(3) . . . . ?
C1 N21 C4 C20 162.9(3) . . . 7_577 ?
C1 C20 C201 C202 -66.9(4) . . . . ?
C1 C20 C201 C206 112.0(3) . . . . ?
C1 C2 C21 C22 -65.1(4) . . . . ?
C20 C4 C3 C2 -166.2(3) 7_577 . . . ?
C20 C4 C3 C31 19.1(5) 7_577 . . . ?
C20 C1 C2 C3 163.2(3) . . . . ?
C20 C1 C2 C21 -25.6(5) . . . . ?
C20 C201 C206 C205 -176.8(3) . . . . ?
C202 C201 C206 C205 2.1(5) . . . . ?
C202 C203 C204 C205 0.8(5) . . . . ?
C2 C3 C31 C32 65.3(4) . . . . ?
C2 C3 C31 C33 -62.1(4) . . . . ?
C2 C1 C20 C4 171.0(3) . . . 8_757 ?
C2 C1 C20 C201 -9.8(5) . . . . ?
C201 C202 C203 C204 -1.1(5) . . . . ?
C201 C206 C205 C204 -2.4(5) . . . . ?
C206 C205 C204 C203 1.0(5) . . . . ?
C31 C3 C2 C1 175.4(3) . . . . ?
C31 C3 C2 C21 4.4(5) . . . . ?
C203 C202 C201 C20 178.5(3) . . . . ?
C203 C202 C201 C206 -0.4(5) . . . . ?

loop_
_smtbx_masks_void_nr
_smtbx_masks_void_average_x
_smtbx_masks_void_average_y
_smtbx_masks_void_average_z
_smtbx_masks_void_volume
_smtbx_masks_void_count_electrons
_smtbx_masks_void_content
1 0.250 0.250 0.750 391.9 130.4 ?
2 -0.250 0.750 0.250 391.9 130.4 ?
